data_7125305
loop_
_publ_author_name
'Ou-Yang, J-K'
'Saleh, N.'
'Fernandez Garcia, G.'
'Norel, L.'
'Pointillart, F.'
'Guizouarn, T.'
'Cador, O.'
'Totti, F.'
'Ouahab, L.'
'Crassous, J.'
'Le Guennic, B.'

_publ_section_title
;
 Improved slow magnetic relaxation in optically pure helicene-based
 Dy<sup>III</sup> single molecule magnets.
;
_journal_issue 100
_journal_name_full 'Chemical communications (Cambridge, England)'
_journal_page_first 14474
_journal_page_last 14477
_journal_paper_doi 10.1039/c6cc08638a
_journal_volume 52
_journal_year 2016
_chemical_formula_sum 'C48 H28 Dy F18 N2 O6'
_chemical_formula_weight 1233.22
_space_group_IT_number 2
_space_group_name_Hall '-P 1'
_space_group_name_H-M_alt 'P -1'
_symmetry_cell_setting triclinic
_symmetry_space_group_name_H-M 'P -1'
_atom_sites_solution_hydrogens geom
_atom_sites_solution_primary direct
_atom_sites_solution_secondary difmap
_audit_creation_method SHELXL-97
_audit_update_record
;
2016-10-26 deposited with the CCDC.
2016-11-23 downloaded from the CCDC.
;
_cell_angle_alpha 67.984(2)
_cell_angle_beta 72.454(2)
_cell_angle_gamma 84.724(2)
_cell_formula_units_Z 2
_cell_length_a 13.2160(5)
_cell_length_b 13.9132(6)
_cell_length_c 14.5959(6)
_cell_measurement_reflns_used 9927
_cell_measurement_temperature 150(2)
_cell_measurement_theta_max 27.43
_cell_measurement_theta_min 2.23
_cell_volume 2371.71(17)
_computing_structure_refinement 'SHELXL-97 (Sheldrick, 1997)'
_diffrn_ambient_temperature 150(2)
_diffrn_measured_fraction_theta_full 0.992
_diffrn_measured_fraction_theta_max 0.992
_diffrn_measurement_device_type 'APEXII, Bruker-AXS'
_diffrn_measurement_method 'CCD rotation images, thin slices'
_diffrn_radiation_monochromator graphite
_diffrn_radiation_source 'fine-focus sealed tube'
_diffrn_radiation_type MoK\a
_diffrn_radiation_wavelength 0.71073
_diffrn_reflns_av_R_equivalents 0.0258
_diffrn_reflns_av_sigmaI/netI 0.0251
_diffrn_reflns_limit_h_max 17
_diffrn_reflns_limit_h_min -17
_diffrn_reflns_limit_k_max 18
_diffrn_reflns_limit_k_min -18
_diffrn_reflns_limit_l_max 17
_diffrn_reflns_limit_l_min -18
_diffrn_reflns_number 38886
_diffrn_reflns_theta_full 27.46
_diffrn_reflns_theta_max 27.46
_diffrn_reflns_theta_min 1.57
_exptl_absorpt_coefficient_mu 1.698
_exptl_absorpt_correction_T_max 0.7526
_exptl_absorpt_correction_T_min 0.5892
_exptl_absorpt_correction_type multi-scan
_exptl_crystal_colour yellow
_exptl_crystal_density_diffrn 1.727
_exptl_crystal_density_method 'not measured'
_exptl_crystal_description prism
_exptl_crystal_F_000 1212
_exptl_crystal_size_max 0.60
_exptl_crystal_size_mid 0.44
_exptl_crystal_size_min 0.37
_refine_diff_density_max 1.376
_refine_diff_density_min -1.362
_refine_diff_density_rms 0.159
_refine_ls_extinction_method none
_refine_ls_goodness_of_fit_ref 1.102
_refine_ls_hydrogen_treatment constr
_refine_ls_matrix_type full
_refine_ls_number_parameters 701
_refine_ls_number_reflns 10755
_refine_ls_number_restraints 0
_refine_ls_restrained_S_all 1.102
_refine_ls_R_factor_all 0.0430
_refine_ls_R_factor_gt 0.0369
_refine_ls_shift/su_max 0.001
_refine_ls_shift/su_mean 0.000
_refine_ls_structure_factor_coef Fsqd
_refine_ls_weighting_details 'calc w=1/[\s^2^(Fo^2^)+(0.0644P)^2^+3.7782P] where P=(Fo^2^+2Fc^2^)/3'
_refine_ls_weighting_scheme calc
_refine_ls_wR_factor_gt 0.1012
_refine_ls_wR_factor_ref 0.1116
_reflns_number_gt 9745
_reflns_number_total 10755
_reflns_threshold_expression >2sigma(I)
_cod_data_source_file c6cc08638a2.cif
_cod_data_source_block import-fpr772
_cod_original_sg_symbol_H-M P-1
_cod_database_code 7125305

loop_
_symmetry_equiv_pos_as_xyz
'x, y, z'
'-x, -y, -z'

loop_
_atom_site_label
_atom_site_type_symbol
_atom_site_fract_x
_atom_site_fract_y
_atom_site_fract_z
_atom_site_U_iso_or_equiv
_atom_site_adp_type
_atom_site_occupancy
_atom_site_symmetry_multiplicity
_atom_site_calc_flag
_atom_site_refinement_flags
_atom_site_disorder_assembly
_atom_site_disorder_group
C1 C 0.6122(3) 0.4082(3) 0.6425(3) 0.0256(7) Uani 1 1 d . . .
C2 C 0.7229(3) 0.4146(3) 0.6334(3) 0.0311(7) Uani 1 1 d . . .
H2 H 0.7729 0.3819 0.5954 0.037 Uiso 1 1 calc R . .
C3 C 0.7537(3) 0.4688(3) 0.6810(3) 0.0341(8) Uani 1 1 d . . .
H3 H 0.8258 0.4771 0.6707 0.041 Uiso 1 1 calc R . .
C4 C 0.6790(3) 0.5138(3) 0.7465(3) 0.0334(8) Uani 1 1 d . . .
C5 C 0.7157(4) 0.5785(3) 0.7863(3) 0.0407(9) Uani 1 1 d . . .
H5 H 0.7880 0.5851 0.7764 0.049 Uiso 1 1 calc R . .
C6 C 0.6453(4) 0.6304(3) 0.8386(3) 0.0423(10) Uani 1 1 d . . .
H6 H 0.6701 0.6795 0.8563 0.051 Uiso 1 1 calc R . .
C7 C 0.5344(4) 0.6112(3) 0.8670(3) 0.0382(9) Uani 1 1 d . . .
C8 C 0.4611(5) 0.6694(4) 0.9193(4) 0.0490(11) Uani 1 1 d . . .
H8 H 0.4867 0.7198 0.9347 0.059 Uiso 1 1 calc R . .
C9 C 0.3553(4) 0.6523(4) 0.9466(4) 0.0501(12) Uani 1 1 d . . .
H9 H 0.3087 0.6976 0.9708 0.060 Uiso 1 1 calc R . .
C10 C 0.3146(4) 0.5654(4) 0.9386(3) 0.0418(10) Uani 1 1 d . . .
C11 C 0.2032(4) 0.5415(4) 0.9774(3) 0.0516(12) Uani 1 1 d . . .
H11 H 0.1571 0.5875 1.0010 0.062 Uiso 1 1 calc R . .
C12 C 0.1630(4) 0.4543(4) 0.9807(3) 0.0510(12) Uani 1 1 d . . .
H12 H 0.0898 0.4440 1.0005 0.061 Uiso 1 1 calc R . .
C13 C 0.2317(3) 0.3778(4) 0.9540(3) 0.0427(10) Uani 1 1 d . . .
C14 C 0.1914(4) 0.2804(4) 0.9702(4) 0.0562(13) Uani 1 1 d . . .
H14 H 0.1184 0.2692 0.9904 0.067 Uiso 1 1 calc R . .
C15 C 0.2576(4) 0.2022(4) 0.9567(4) 0.0578(13) Uani 1 1 d . . .
H15 H 0.2298 0.1386 0.9671 0.069 Uiso 1 1 calc R . .
C16 C 0.3678(4) 0.2187(4) 0.9269(4) 0.0459(10) Uani 1 1 d . . .
H16 H 0.4131 0.1648 0.9209 0.055 Uiso 1 1 calc R . .
C17 C 0.4094(3) 0.3137(3) 0.9067(3) 0.0332(8) Uani 1 1 d . . .
H17 H 0.4827 0.3232 0.8865 0.040 Uiso 1 1 calc R . .
C18 C 0.3436(3) 0.3980(3) 0.9159(3) 0.0329(8) Uani 1 1 d . . .
C19 C 0.3849(3) 0.4996(3) 0.8959(3) 0.0330(8) Uani 1 1 d . . .
C20 C 0.4949(3) 0.5344(3) 0.8431(3) 0.0323(8) Uani 1 1 d . . .
C21 C 0.5689(3) 0.4985(3) 0.7668(3) 0.0287(7) Uani 1 1 d . . .
C22 C 0.5365(3) 0.4559(3) 0.7028(3) 0.0251(6) Uani 1 1 d . . .
C23 C 0.4343(3) 0.4675(3) 0.6882(3) 0.0265(7) Uani 1 1 d . . .
H23 H 0.3835 0.5042 0.7208 0.032 Uiso 1 1 calc R . .
C24 C 0.4097(3) 0.4249(3) 0.6267(3) 0.0253(7) Uani 1 1 d . . .
H24 H 0.3431 0.4344 0.6159 0.030 Uiso 1 1 calc R . .
C25 C 0.4857(3) 0.3668(3) 0.5799(2) 0.0236(6) Uani 1 1 d . . .
C26 C 0.4610(3) 0.3163(3) 0.5156(3) 0.0248(6) Uani 1 1 d . . .
C27 C 0.3588(3) 0.3091(3) 0.5117(3) 0.0339(8) Uani 1 1 d . . .
H27 H 0.3024 0.3349 0.5513 0.041 Uiso 1 1 calc R . .
C28 C 0.3405(3) 0.2628(4) 0.4479(3) 0.0395(9) Uani 1 1 d . . .
H28 H 0.2722 0.2574 0.4446 0.047 Uiso 1 1 calc R . .
C29 C 0.4256(3) 0.2253(3) 0.3901(3) 0.0374(8) Uani 1 1 d . . .
H29 H 0.4162 0.1946 0.3465 0.045 Uiso 1 1 calc R . .
C30 C 0.5255(3) 0.2346(3) 0.3984(3) 0.0335(8) Uani 1 1 d . . .
H30 H 0.5829 0.2090 0.3595 0.040 Uiso 1 1 calc R . .
C31 C 0.4187(4) -0.0062(4) 0.7512(4) 0.0518(12) Uani 1 1 d . . .
C35 C 0.6787(5) 0.1107(4) 0.8784(4) 0.0595(14) Uani 1 1 d . . .
C36 C 1.0251(4) 0.2417(4) 0.5790(5) 0.0524(12) Uani 1 1 d . . .
C40 C 0.8462(5) -0.0972(4) 0.6632(5) 0.0573(14) Uani 1 1 d . . .
C41 C 0.9139(3) 0.5004(3) 0.2813(3) 0.0403(9) Uani 1 1 d . . .
C42 C 0.8528(3) 0.3972(3) 0.3200(3) 0.0312(8) Uani 1 1 d . A .
C43 C 0.8889(3) 0.3305(3) 0.2666(3) 0.0367(8) Uani 1 1 d . . .
H43 H 0.9487 0.3492 0.2096 0.044 Uiso 1 1 calc R . .
C44 C 0.8367(3) 0.2361(3) 0.2972(3) 0.0333(8) Uani 1 1 d . A .
C45 C 0.8664(3) 0.1734(4) 0.2263(4) 0.0432(10) Uani 1 1 d . . .
C46 C 0.9373(12) 0.2266(11) -0.0949(12) 0.179(6) Uani 1 1 d . . .
H46A H 0.9482 0.2823 -0.1607 0.268 Uiso 1 1 calc R . .
H46B H 0.9586 0.2492 -0.0488 0.268 Uiso 1 1 calc R . .
H46C H 0.8636 0.2062 -0.0667 0.268 Uiso 1 1 calc R . .
C47 C 1.0073(16) 0.1291(13) -0.1095(12) 0.198(7) Uani 1 1 d . . .
H47A H 1.0826 0.1462 -0.1343 0.237 Uiso 1 1 calc R . .
H47B H 0.9885 0.1055 -0.1571 0.237 Uiso 1 1 calc R . .
C48 C 0.9748(12) 0.0418(11) 0.0079(12) 0.162(5) Uani 1 1 d . . .
H48A H 1.0004 0.0619 0.0540 0.194 Uiso 1 1 calc R . .
H48B H 0.8986 0.0297 0.0355 0.194 Uiso 1 1 calc R . .
N1 N 0.5848(2) 0.3594(2) 0.5867(2) 0.0239(6) Uani 1 1 d . . .
N2 N 0.5439(2) 0.2783(2) 0.4595(2) 0.0272(6) Uani 1 1 d . . .
O1 O 0.5545(2) 0.1117(2) 0.6305(2) 0.0351(6) Uani 1 1 d . . .
O2 O 0.6931(2) 0.1821(2) 0.7034(2) 0.0354(6) Uani 1 1 d . . .
O3 O 0.8731(2) 0.2456(2) 0.5293(2) 0.0353(6) Uani 1 1 d . . .
O4 O 0.7721(2) 0.0579(2) 0.5783(2) 0.0357(6) Uani 1 1 d . . .
O5 O 0.77419(19) 0.3841(2) 0.3987(2) 0.0318(5) Uani 1 1 d . . .
O6 O 0.7630(2) 0.1942(2) 0.3781(2) 0.0339(6) Uani 1 1 d . . .
F1 F 0.3989(6) -0.0809(5) 0.8374(5) 0.187(4) Uani 1 1 d . A .
F2 F 0.4122(5) -0.0389(6) 0.6864(5) 0.170(4) Uani 1 1 d . A .
F3 F 0.3393(4) 0.0509(5) 0.7612(8) 0.181(4) Uani 1 1 d . A .
F4 F 0.6238(5) 0.0426(4) 0.9638(3) 0.1100(17) Uani 1 1 d . A .
F5 F 0.6654(4) 0.2018(3) 0.8908(3) 0.0820(11) Uani 1 1 d . A .
F6 F 0.7761(4) 0.0831(5) 0.8680(4) 0.1091(16) Uani 1 1 d . A .
F7 F 0.9819(4) 0.2989(4) 0.6369(5) 0.1126(18) Uani 1 1 d . A .
F8 F 1.0756(2) 0.3077(3) 0.4863(3) 0.0807(12) Uani 1 1 d . A .
F9 F 1.0937(3) 0.1819(3) 0.6188(3) 0.0847(12) Uani 1 1 d . A .
F10 F 0.7979(7) -0.1304(4) 0.7582(5) 0.190(4) Uani 1 1 d . A .
F11 F 0.9432(4) -0.1331(3) 0.6568(5) 0.127(2) Uani 1 1 d . A .
F12 F 0.8133(5) -0.1433(3) 0.6158(5) 0.136(2) Uani 1 1 d . A .
F13 F 0.9591(4) 0.5010(3) 0.3500(3) 0.0907(13) Uani 1 1 d . . .
F14 F 0.8507(2) 0.5797(2) 0.2671(3) 0.0774(11) Uani 1 1 d . . .
F15 F 0.9907(3) 0.5173(3) 0.1947(3) 0.0890(13) Uani 1 1 d . . .
F16 F 0.8791(3) 0.0749(3) 0.2770(3) 0.0631(8) Uani 1 1 d . . .
F17 F 0.7907(3) 0.1791(3) 0.1828(2) 0.0604(8) Uani 1 1 d . . .
F18 F 0.9560(3) 0.2084(3) 0.1505(3) 0.0843(13) Uani 1 1 d . . .
Dy1 Dy 0.700025(11) 0.225916(12) 0.530041(12) 0.02630(7) Uani 1 1 d . A .
C32 C 0.5188(4) 0.0572(4) 0.7222(4) 0.0366(11) Uani 0.862(5) 1 d P A 1
C33 C 0.55811(16) 0.05092(16) 0.80304(17) 0.0433(12) Uani 0.862(5) 1 d P A 1
H33 H 0.5280 0.0033 0.8691 0.052 Uiso 0.862(5) 1 calc PR A 1
C34 C 0.64205(16) 0.11557(16) 0.78532(17) 0.0357(10) Uani 0.862(5) 1 d PR A 1
C37 C 0.93397(16) 0.18544(16) 0.57239(17) 0.0335(10) Uani 0.862(5) 1 d PR A 1
C38 C 0.92867(16) 0.07720(16) 0.61550(17) 0.0394(11) Uani 0.862(5) 1 d PR A 1
H38 H 0.9796 0.0413 0.6469 0.047 Uiso 0.862(5) 1 d PR A 1
C39 C 0.84707(16) 0.02232(16) 0.61181(17) 0.0346(10) Uani 0.862(5) 1 d PR A 1
C32A C 0.73898(16) -0.01719(16) 0.66108(17) 0.029(6) Uani 0.138(5) 1 d PR A 2
C33A C 0.63658(16) -0.04339(16) 0.72248(17) 0.032(6) Uani 0.138(5) 1 d PR A 2
H33A H 0.6227 -0.1034 0.7814 0.039 Uiso 0.138(5) 1 calc PR A 2
C34A C 0.56048(16) 0.01401(16) 0.69918(17) 0.036(7) Uani 0.138(5) 1 d PR A 2
C37A C 0.76168(16) 0.17361(16) 0.75798(17) 0.030(6) Uani 0.138(5) 1 d PR A 2
C38A C 0.86608(16) 0.17931(16) 0.72678(17) 0.035(6) Uani 0.138(5) 1 d PR A 2
H38A H 0.9055 0.1548 0.7738 0.042 Uiso 0.138(5) 1 calc PR A 2
C39A C 0.91718(16) 0.22471(16) 0.61778(17) 0.040(7) Uani 0.138(5) 1 d PR A 2

loop_
_atom_site_aniso_label
_atom_site_aniso_U_11
_atom_site_aniso_U_22
_atom_site_aniso_U_33
_atom_site_aniso_U_23
_atom_site_aniso_U_13
_atom_site_aniso_U_12
C1 0.0222(16) 0.0260(16) 0.0225(16) -0.0042(13) -0.0031(12) -0.0023(12)
C2 0.0207(16) 0.0374(19) 0.0332(19) -0.0125(15) -0.0051(14) -0.0001(14)
C3 0.0235(17) 0.041(2) 0.036(2) -0.0100(16) -0.0092(15) -0.0050(15)
C4 0.0327(19) 0.0354(19) 0.0300(18) -0.0071(15) -0.0105(15) -0.0047(15)
C5 0.045(2) 0.042(2) 0.035(2) -0.0081(17) -0.0147(18) -0.0103(18)
C6 0.060(3) 0.038(2) 0.035(2) -0.0117(17) -0.021(2) -0.0098(19)
C7 0.056(3) 0.033(2) 0.0299(19) -0.0122(16) -0.0190(18) 0.0039(17)
C8 0.078(4) 0.042(2) 0.041(2) -0.024(2) -0.029(2) 0.013(2)
C9 0.070(3) 0.052(3) 0.039(2) -0.028(2) -0.025(2) 0.029(2)
C10 0.047(2) 0.050(2) 0.0285(19) -0.0166(18) -0.0123(17) 0.0191(19)
C11 0.047(3) 0.072(3) 0.033(2) -0.025(2) -0.0086(19) 0.027(2)
C12 0.031(2) 0.075(3) 0.035(2) -0.017(2) 0.0004(17) 0.013(2)
C13 0.0289(19) 0.057(3) 0.0286(19) -0.0076(18) 0.0003(15) 0.0017(18)
C14 0.032(2) 0.065(3) 0.051(3) -0.006(2) 0.0020(19) -0.012(2)
C15 0.049(3) 0.048(3) 0.058(3) -0.005(2) -0.002(2) -0.018(2)
C16 0.043(2) 0.038(2) 0.044(2) -0.0064(18) -0.0043(19) -0.0032(18)
C17 0.0303(18) 0.037(2) 0.0238(17) -0.0063(15) -0.0017(14) -0.0004(15)
C18 0.0298(18) 0.041(2) 0.0197(16) -0.0066(14) -0.0019(13) 0.0019(15)
C19 0.037(2) 0.0364(19) 0.0231(17) -0.0101(15) -0.0085(14) 0.0089(15)
C20 0.040(2) 0.0318(18) 0.0261(17) -0.0101(14) -0.0123(15) 0.0048(15)
C21 0.0293(17) 0.0283(17) 0.0247(17) -0.0065(13) -0.0061(13) -0.0012(13)
C22 0.0240(16) 0.0240(15) 0.0222(15) -0.0054(12) -0.0029(12) -0.0021(12)
C23 0.0213(15) 0.0281(16) 0.0218(16) -0.0050(13) -0.0001(12) 0.0008(12)
C24 0.0169(14) 0.0290(16) 0.0226(16) -0.0041(13) -0.0021(12) 0.0006(12)
C25 0.0202(15) 0.0225(15) 0.0209(15) -0.0021(12) -0.0025(12) -0.0017(12)
C26 0.0207(15) 0.0267(16) 0.0208(15) -0.0033(12) -0.0038(12) -0.0003(12)
C27 0.0212(16) 0.044(2) 0.0355(19) -0.0149(17) -0.0058(14) -0.0004(14)
C28 0.0274(19) 0.055(3) 0.042(2) -0.0205(19) -0.0137(16) 0.0002(17)
C29 0.035(2) 0.046(2) 0.037(2) -0.0178(18) -0.0144(16) -0.0003(17)
C30 0.0298(18) 0.040(2) 0.0321(19) -0.0158(16) -0.0074(15) 0.0032(15)
C31 0.046(3) 0.040(2) 0.057(3) -0.018(2) 0.009(2) -0.018(2)
C35 0.076(4) 0.059(3) 0.034(2) -0.010(2) -0.018(2) 0.023(3)
C36 0.035(2) 0.050(3) 0.077(4) -0.025(3) -0.020(2) -0.0026(19)
C40 0.072(3) 0.031(2) 0.082(4) -0.017(2) -0.047(3) 0.014(2)
C41 0.0266(18) 0.039(2) 0.044(2) -0.0072(18) -0.0023(16) -0.0020(15)
C42 0.0198(16) 0.0326(18) 0.0323(18) -0.0052(15) -0.0040(14) 0.0013(13)
C43 0.0229(17) 0.047(2) 0.0320(19) -0.0119(17) 0.0013(14) -0.0012(15)
C44 0.0227(16) 0.043(2) 0.0332(19) -0.0151(16) -0.0058(14) 0.0055(14)
C45 0.031(2) 0.058(3) 0.042(2) -0.024(2) -0.0046(17) -0.0001(18)
C46 0.199(15) 0.157(13) 0.202(15) -0.100(12) -0.033(12) -0.034(11)
C47 0.27(2) 0.174(15) 0.153(13) -0.055(12) -0.072(14) -0.013(15)
C48 0.190(14) 0.185(14) 0.165(12) -0.124(11) -0.054(10) 0.016(11)
N1 0.0170(12) 0.0255(14) 0.0231(13) -0.0049(11) -0.0020(10) -0.0012(10)
N2 0.0214(14) 0.0308(15) 0.0280(15) -0.0104(12) -0.0054(11) 0.0004(11)
O1 0.0265(13) 0.0298(13) 0.0405(15) -0.0058(11) -0.0056(11) -0.0027(10)
O2 0.0299(13) 0.0339(14) 0.0330(14) -0.0022(11) -0.0082(11) -0.0007(11)
O3 0.0206(12) 0.0303(13) 0.0454(16) -0.0083(12) -0.0030(11) -0.0002(10)
O4 0.0277(13) 0.0293(13) 0.0484(16) -0.0112(12) -0.0130(12) 0.0024(10)
O5 0.0226(12) 0.0306(13) 0.0321(13) -0.0073(11) 0.0003(10) 0.0023(10)
O6 0.0261(13) 0.0361(14) 0.0340(14) -0.0129(11) -0.0006(10) 0.0002(10)
F1 0.190(6) 0.164(6) 0.141(5) 0.076(4) -0.079(5) -0.151(5)
F2 0.120(4) 0.247(7) 0.172(5) -0.156(6) 0.059(4) -0.132(5)
F3 0.057(3) 0.127(5) 0.342(11) -0.121(6) 0.018(4) -0.011(3)
F4 0.150(4) 0.103(3) 0.063(2) -0.001(2) -0.037(3) -0.043(3)
F5 0.129(3) 0.064(2) 0.074(2) -0.0307(18) -0.056(2) 0.015(2)
F6 0.083(3) 0.157(5) 0.102(3) -0.050(3) -0.054(3) 0.040(3)
F7 0.083(3) 0.123(4) 0.196(5) -0.118(4) -0.056(3) 0.012(3)
F8 0.0308(14) 0.0590(19) 0.120(3) 0.0054(19) -0.0207(17) -0.0144(13)
F9 0.0427(17) 0.080(2) 0.121(3) -0.008(2) -0.045(2) -0.0035(16)
F10 0.292(10) 0.062(3) 0.110(4) -0.004(3) 0.058(5) 0.000(4)
F11 0.110(4) 0.058(2) 0.245(7) -0.051(3) -0.112(4) 0.030(2)
F12 0.182(5) 0.055(2) 0.245(7) -0.067(3) -0.159(5) 0.024(3)
F13 0.107(3) 0.067(2) 0.099(3) 0.000(2) -0.056(3) -0.040(2)
F14 0.0421(16) 0.0330(14) 0.117(3) -0.0005(16) -0.0001(17) -0.0017(12)
F15 0.065(2) 0.066(2) 0.096(3) -0.030(2) 0.044(2) -0.0330(17)
F16 0.075(2) 0.0605(19) 0.0684(19) -0.0393(16) -0.0293(17) 0.0307(16)
F17 0.0607(18) 0.077(2) 0.0612(18) -0.0360(16) -0.0303(15) 0.0091(15)
F18 0.0575(19) 0.121(3) 0.078(2) -0.073(2) 0.0312(17) -0.032(2)
Dy1 0.01805(9) 0.02593(10) 0.02851(10) -0.00631(7) -0.00232(6) 0.00022(6)
C32 0.031(2) 0.027(2) 0.040(3) -0.0080(19) 0.0020(19) -0.0066(17)
C33 0.049(3) 0.032(2) 0.034(2) -0.0020(19) -0.002(2) -0.006(2)
C34 0.039(2) 0.029(2) 0.033(2) -0.0070(18) -0.0092(19) 0.0056(18)
C37 0.0200(19) 0.039(2) 0.042(2) -0.015(2) -0.0081(17) -0.0015(17)
C38 0.029(2) 0.035(2) 0.058(3) -0.016(2) -0.022(2) 0.0072(18)
C39 0.033(2) 0.029(2) 0.042(2) -0.0132(19) -0.0133(19) 0.0043(17)
C32A 0.034(13) 0.033(13) 0.026(12) -0.019(11) -0.009(10) 0.009(10)
C33A 0.038(14) 0.020(11) 0.047(16) -0.017(11) -0.017(12) 0.002(10)
C34A 0.031(14) 0.054(18) 0.025(13) -0.032(13) 0.018(11) -0.025(13)
C37A 0.030(13) 0.021(11) 0.046(15) -0.017(11) -0.019(11) 0.011(9)
C38A 0.023(12) 0.043(16) 0.042(16) -0.020(13) -0.011(11) 0.011(11)
C39A 0.040(16) 0.042(16) 0.051(18) -0.036(15) -0.005(13) -0.002(12)

loop_
_atom_type_symbol
_atom_type_description
_atom_type_scat_dispersion_real
_atom_type_scat_dispersion_imag
_atom_type_scat_source
C C 0.0033 0.0016 'International Tables Vol C Tables 4.2.6.8 and 6.1.1.4'
H H 0.0000 0.0000 'International Tables Vol C Tables 4.2.6.8 and 6.1.1.4'
N N 0.0061 0.0033 'International Tables Vol C Tables 4.2.6.8 and 6.1.1.4'
O O 0.0106 0.0060 'International Tables Vol C Tables 4.2.6.8 and 6.1.1.4'
F F 0.0171 0.0103 'International Tables Vol C Tables 4.2.6.8 and 6.1.1.4'
Dy Dy -0.1892 4.4098 'International Tables Vol C Tables 4.2.6.8 and 6.1.1.4'

loop_
_geom_angle_atom_site_label_1
_geom_angle_atom_site_label_2
_geom_angle_atom_site_label_3
_geom_angle
_geom_angle_site_symmetry_1
N1 C1 C22 122.4(3) .
N1 C1 C2 117.6(3) .
C22 C1 C2 119.9(3) .
C3 C2 C1 119.3(3) .
C2 C3 C4 122.3(3) .
C21 C4 C5 120.2(4) .
C21 C4 C3 119.9(3) .
C5 C4 C3 119.8(4) .
C6 C5 C4 119.9(4) .
C5 C6 C7 121.2(4) .
C6 C7 C20 120.3(4) .
C6 C7 C8 120.3(4) .
C20 C7 C8 119.4(4) .
C9 C8 C7 121.1(4) .
C8 C9 C10 120.5(4) .
C19 C10 C9 120.1(4) .
C19 C10 C11 119.6(4) .
C9 C10 C11 120.2(4) .
C12 C11 C10 121.9(4) .
C11 C12 C13 120.5(4) .
C14 C13 C12 121.0(4) .
C14 C13 C18 119.6(4) .
C12 C13 C18 119.3(4) .
C15 C14 C13 121.4(4) .
C14 C15 C16 119.3(5) .
C17 C16 C15 120.7(4) .
C16 C17 C18 121.7(4) .
C17 C18 C13 117.0(4) .
C17 C18 C19 123.2(3) .
C13 C18 C19 119.6(4) .
C10 C19 C20 118.1(4) .
C10 C19 C18 117.2(4) .
C20 C19 C18 124.5(3) .
C7 C20 C19 117.6(4) .
C7 C20 C21 116.4(4) .
C19 C20 C21 126.0(3) .
C4 C21 C22 117.2(3) .
C4 C21 C20 118.8(3) .
C22 C21 C20 123.7(3) .
C23 C22 C1 116.0(3) .
C23 C22 C21 123.9(3) .
C1 C22 C21 119.7(3) .
C24 C23 C22 120.5(3) .
C23 C24 C25 119.7(3) .
N1 C25 C24 121.4(3) .
N1 C25 C26 117.0(3) .
C24 C25 C26 121.5(3) .
N2 C26 C27 121.2(3) .
N2 C26 C25 116.7(3) .
C27 C26 C25 122.2(3) .
C26 C27 C28 119.7(4) .
C29 C28 C27 118.8(4) .
C28 C29 C30 118.4(4) .
N2 C30 C29 123.4(4) .
F2 C31 F3 104.4(7) .
F2 C31 F1 108.1(6) .
F3 C31 F1 103.7(7) .
F2 C31 C32 115.0(4) .
F3 C31 C32 109.0(4) .
F1 C31 C32 115.5(5) .
F2 C31 C34A 93.5(4) .
F3 C31 C34A 135.9(4) .
F1 C31 C34A 108.5(5) .
C32 C31 C34A 28.8(2) .
F6 C35 F4 105.8(5) .
F6 C35 F5 110.5(6) .
F4 C35 F5 106.7(5) .
F6 C35 C34 111.5(4) .
F4 C35 C34 111.6(5) .
F5 C35 C34 110.5(4) .
F6 C35 C37A 66.5(3) .
F4 C35 C37A 165.5(5) .
F5 C35 C37A 87.7(4) .
C34 C35 C37A 63.04(19) .
F9 C36 F8 108.8(4) .
F9 C36 F7 108.1(5) .
F8 C36 F7 106.4(5) .
F9 C36 C39A 124.4(5) .
F8 C36 C39A 125.6(4) .
F7 C36 C39A 69.5(3) .
F9 C36 C37 115.2(4) .
F8 C36 C37 110.2(4) .
F7 C36 C37 107.7(4) .
C39A C36 C37 38.48(13) .
F10 C40 F12 111.5(7) .
F10 C40 F11 105.1(6) .
F12 C40 F11 101.3(5) .
F10 C40 C39 113.3(5) .
F12 C40 C39 113.0(4) .
F11 C40 C39 111.8(5) .
F10 C40 C32A 80.9(5) .
F12 C40 C32A 90.5(4) .
F11 C40 C32A 163.4(4) .
C39 C40 C32A 52.18(16) .
F14 C41 F13 107.3(4) .
F14 C41 F15 107.8(4) .
F13 C41 F15 106.1(4) .
F14 C41 C42 111.8(3) .
F13 C41 C42 109.9(4) .
F15 C41 C42 113.6(4) .
O5 C42 C43 128.0(4) .
O5 C42 C41 113.9(3) .
C43 C42 C41 118.2(3) .
C42 C43 C44 121.0(3) .
O6 C44 C43 127.4(4) .
O6 C44 C45 113.1(4) .
C43 C44 C45 119.5(3) .
F16 C45 F17 107.7(4) .
F16 C45 F18 107.2(4) .
F17 C45 F18 107.2(4) .
F16 C45 C44 112.0(4) .
F17 C45 C44 110.0(3) .
F18 C45 C44 112.5(4) .
C46 C47 C48 102.4(13) .
C48 C48 C47 101.4(16) 2_755
C25 N1 C1 119.0(3) .
C25 N1 Dy1 117.4(2) .
C1 N1 Dy1 122.2(2) .
C30 N2 C26 118.6(3) .
C30 N2 Dy1 120.4(2) .
C26 N2 Dy1 115.9(2) .
C32 O1 C34A 38.7(3) .
C32 O1 Dy1 136.2(3) .
C34A O1 Dy1 124.55(18) .
C34 O2 C37A 82.6(2) .
C34 O2 Dy1 133.4(2) .
C37A O2 Dy1 137.52(19) .
C37 O3 C39A 40.36(11) .
C37 O3 Dy1 132.7(2) .
C39A O3 Dy1 129.61(17) .
C39 O4 C32A 71.62(19) .
C39 O4 Dy1 133.2(2) .
C32A O4 Dy1 127.4(2) .
C42 O5 Dy1 127.9(2) .
C44 O6 Dy1 131.9(3) .
C35 F6 C37A 68.8(3) .
C36 F7 C39A 56.2(2) .
O6 Dy1 O3 90.23(10) .
O6 Dy1 O1 105.65(10) .
O3 Dy1 O1 138.18(10) .
O6 Dy1 O2 149.52(10) .
O3 Dy1 O2 74.34(10) .
O1 Dy1 O2 72.77(10) .
O6 Dy1 O5 73.24(9) .
O3 Dy1 O5 70.63(9) .
O1 Dy1 O5 150.75(9) .
O2 Dy1 O5 123.18(10) .
O6 Dy1 O4 75.11(10) .
O3 Dy1 O4 72.82(9) .
O1 Dy1 O4 74.38(9) .
O2 Dy1 O4 75.25(10) .
O5 Dy1 O4 130.78(9) .
O6 Dy1 N2 79.37(10) .
O3 Dy1 N2 153.51(10) .
O1 Dy1 N2 68.31(10) .
O2 Dy1 N2 124.98(9) .
O5 Dy1 N2 83.02(9) .
O4 Dy1 N2 126.35(10) .
O6 Dy1 N1 135.79(9) .
O3 Dy1 N1 109.80(9) .
O1 Dy1 N1 85.50(9) .
O2 Dy1 N1 74.68(9) .
O5 Dy1 N1 76.97(9) .
O4 Dy1 N1 147.63(10) .
N2 Dy1 N1 65.09(10) .
O1 C32 C33 126.8(4) .
O1 C32 C31 116.5(5) .
C33 C32 C31 116.6(4) .
C34 C33 C32 120.4(2) .
O2 C34 C33 129.27(17) .
O2 C34 C35 112.0(3) .
C33 C34 C35 118.7(2) .
O3 C37 C38 128.67(16) .
O3 C37 C36 113.1(3) .
C38 C37 C36 118.2(2) .
C37 C38 C39 120.5 .
O4 C39 C38 127.55(16) .
O4 C39 C40 115.3(3) .
C38 C39 C40 116.9(2) .
O4 C32A C33A 128.74(15) .
O4 C32A C40 103.1(3) .
C33A C32A C40 126.4(2) .
C34A C33A C32A 120.3 .
C33A C34A O1 134.28(14) .
C33A C34A C31 131.36(18) .
O1 C34A C31 94.3(2) .
C38A C37A O2 129.22(14) .
C38A C37A F6 85.39(18) .
O2 C37A F6 132.5(3) .
C38A C37A C35 129.1(2) .
O2 C37A C35 98.1(3) .
F6 C37A C35 44.7(2) .
C37A C38A C39A 117.8 .
C36 C39A C38A 121.7(3) .
C36 C39A O3 108.1(3) .
C38A C39A O3 129.52(13) .
C36 C39A F7 54.3(3) .
C38A C39A F7 89.9(2) .
O3 C39A F7 128.6(3) .

loop_
_geom_bond_atom_site_label_1
_geom_bond_atom_site_label_2
_geom_bond_distance
_geom_bond_site_symmetry_2
C1 N1 1.375(5) .
C1 C22 1.415(5) .
C1 C2 1.437(5) .
C2 C3 1.354(6) .
C3 C4 1.431(6) .
C4 C21 1.414(5) .
C4 C5 1.422(6) .
C5 C6 1.353(7) .
C6 C7 1.420(7) .
C7 C20 1.424(6) .
C7 C8 1.432(6) .
C8 C9 1.350(8) .
C9 C10 1.424(7) .
C10 C19 1.418(5) .
C10 C11 1.431(7) .
C11 C12 1.347(8) .
C12 C13 1.425(7) .
C13 C14 1.412(7) .
C13 C18 1.427(5) .
C14 C15 1.368(8) .
C15 C16 1.403(7) .
C16 C17 1.371(6) .
C17 C18 1.418(5) .
C18 C19 1.456(6) .
C19 C20 1.454(6) .
C20 C21 1.455(5) .
C21 C22 1.453(5) .
C22 C23 1.415(5) .
C23 C24 1.368(5) .
C24 C25 1.408(5) .
C25 N1 1.335(4) .
C25 C26 1.483(5) .
C26 N2 1.352(4) .
C26 C27 1.384(5) .
C27 C28 1.397(6) .
C28 C29 1.378(6) .
C29 C30 1.384(5) .
C30 N2 1.337(5) .
C31 F2 1.221(7) .
C31 F3 1.262(7) .
C31 F1 1.266(7) .
C31 C32 1.517(6) .
C31 C34A 1.801(5) .
C35 F6 1.289(7) .
C35 F4 1.293(7) .
C35 F5 1.335(7) .
C35 C34 1.552(6) .
C35 C37A 1.709(6) .
C36 F9 1.292(6) .
C36 F8 1.326(7) .
C36 F7 1.342(7) .
C36 C39A 1.373(5) .
C36 C37 1.541(5) .
C40 F10 1.259(8) .
C40 F12 1.282(7) .
C40 F11 1.322(7) .
C40 C39 1.547(5) .
C40 C32A 1.720(5) .
C41 F14 1.311(5) .
C41 F13 1.315(6) .
C41 F15 1.316(5) .
C41 C42 1.538(6) .
C42 O5 1.261(4) .
C42 C43 1.389(6) .
C43 C44 1.393(6) .
C44 O6 1.256(5) .
C44 C45 1.534(6) .
C45 F16 1.314(6) .
C45 F17 1.320(5) .
C45 F18 1.332(5) .
C46 C47 1.61(2) .
C47 C48 1.64(2) .
C48 C48 1.35(2) 2_755
N1 Dy1 2.515(3) .
N2 Dy1 2.508(3) .
O1 C32 1.230(6) .
O1 C34A 1.366(3) .
O1 Dy1 2.343(3) .
O2 C34 1.241(3) .
O2 C37A 1.347(4) .
O2 Dy1 2.345(3) .
O3 C37 1.237(3) .
O3 C39A 1.495(4) .
O3 Dy1 2.324(3) .
O4 C39 1.220(3) .
O4 C32A 1.250(4) .
O4 Dy1 2.372(3) .
O5 Dy1 2.363(3) .
O6 Dy1 2.315(3) .
F6 C37A 1.681(5) .
F7 C39A 1.548(4) .
C32 C33 1.398(6) .
C33 C34 1.3938 .
C37 C38 1.3968 .
C38 C39 1.4022 .
C32A C33A 1.3719 .
C33A C34A 1.2727 .
C37A C38A 1.3159 .
C38A C39A 1.4365 .
